data_7019712
loop_
_publ_author_name
'Gupta, Arvind K.'
'Steiner, Alexander'
'Boomishankar, Ramamoorthy'

_publ_section_title
;
 Tri-, hepta- and octa-nuclear Ag(i) complexes derived from
 2-pyridyl-functionalized tris(amido)phosphate ligand.
;
_journal_issue 32
_journal_name_full 'Dalton transactions (Cambridge, England : 2003)'
_journal_page_first 9753
_journal_page_last 9759
_journal_paper_doi 10.1039/c2dt30241a
_journal_volume 41
_journal_year 2012
_chemical_formula_moiety 'C45 H39 Ag7 N18 O3 P3 1+, B F4 1-, H2 O'
_chemical_formula_sum 'C45 H41 Ag7 B F4 N18 O4 P3'
_chemical_formula_weight 1832.77
_chemical_name_systematic
;
?
;
_space_group_IT_number 146
_symmetry_cell_setting hexagonal
_symmetry_space_group_name_Hall 'R 3'
_symmetry_space_group_name_H-M 'R 3 :H'
_atom_sites_solution_hydrogens geom
_atom_sites_solution_primary direct
_atom_sites_solution_secondary difmap
_audit_creation_method SHELXL-97
_cell_angle_alpha 90.00
_cell_angle_beta 90.00
_cell_angle_gamma 120.00
_cell_formula_units_Z 3
_cell_length_a 14.1261(3)
_cell_length_b 14.1261(3)
_cell_length_c 24.5724(14)
_cell_measurement_reflns_used 116
_cell_measurement_temperature 296(2)
_cell_measurement_theta_max 28.37
_cell_measurement_theta_min 1.86
_cell_volume 4246.4(3)
_computing_structure_refinement 'SHELXL-97 (Sheldrick, 2008)'
_computing_structure_solution 'SHELXS-97 (Sheldrick, 2008)'
_diffrn_ambient_temperature 296(2)
_diffrn_measured_fraction_theta_full 0.996
_diffrn_measured_fraction_theta_max 0.996
_diffrn_measurement_device_type 'Bruker Smart Apex II'
_diffrn_measurement_method 'omega and phi scans'
_diffrn_radiation_monochromator graphite
_diffrn_radiation_source 'fine-focus sealed tube'
_diffrn_radiation_type MoK\a
_diffrn_radiation_wavelength 0.71073
_diffrn_reflns_av_R_equivalents 0.0527
_diffrn_reflns_av_sigmaI/netI 0.0486
_diffrn_reflns_limit_h_max 18
_diffrn_reflns_limit_h_min -15
_diffrn_reflns_limit_k_max 14
_diffrn_reflns_limit_k_min -18
_diffrn_reflns_limit_l_max 32
_diffrn_reflns_limit_l_min -32
_diffrn_reflns_number 18418
_diffrn_reflns_theta_full 28.27
_diffrn_reflns_theta_max 28.27
_diffrn_reflns_theta_min 4.47
_exptl_absorpt_coefficient_mu 2.528
_exptl_absorpt_correction_T_max 0.746
_exptl_absorpt_correction_T_min 0.545
_exptl_absorpt_correction_type multi-scan
_exptl_absorpt_process_details SADABS
_exptl_crystal_colour colourless
_exptl_crystal_density_diffrn 2.150
_exptl_crystal_density_method 'not measured'
_exptl_crystal_description prism
_exptl_crystal_F_000 2652
_exptl_crystal_size_max 0.3
_exptl_crystal_size_mid 0.2
_exptl_crystal_size_min 0.2
_refine_diff_density_max 1.181
_refine_diff_density_min -0.791
_refine_diff_density_rms 0.155
_refine_ls_abs_structure_details 'Flack H D (1983), Acta Cryst. A39, 876-881'
_refine_ls_abs_structure_Flack 0.00(7)
_refine_ls_extinction_method none
_refine_ls_goodness_of_fit_ref 1.038
_refine_ls_hydrogen_treatment constr
_refine_ls_matrix_type full
_refine_ls_number_parameters 254
_refine_ls_number_reflns 4402
_refine_ls_number_restraints 79
_refine_ls_restrained_S_all 1.030
_refine_ls_R_factor_all 0.0744
_refine_ls_R_factor_gt 0.0395
_refine_ls_shift/su_max 0.000
_refine_ls_shift/su_mean 0.000
_refine_ls_structure_factor_coef Fsqd
_refine_ls_weighting_details 'calc w=1/[\s^2^(Fo^2^)+(0.0560P)^2^+45.6120P] where P=(Fo^2^+2Fc^2^)/3'
_refine_ls_weighting_scheme calc
_refine_ls_wR_factor_gt 0.0917
_refine_ls_wR_factor_ref 0.1226
_reflns_number_gt 3351
_reflns_number_total 4402
_reflns_threshold_expression >2sigma(I)
_cod_data_source_file c2dt30241a.txt
_cod_data_source_block ag271054_0m
_cod_depositor_comments
;
The following automatic conversions were performed:

'_symmetry_cell_setting' value 'Hexagonal' changed to 'hexagonal'
according to /home/saulius/struct/CIF-dictionaries/cif_core.dic
dictionary named 'cif_core.dic' version 2.4.1 from 2010-06-29.

Automatic conversion script
Id: cif_fix_values 1891 2012-01-12 08:04:46Z andrius 
;
_cod_original_sg_symbol_H-M R3
_cod_database_code 7019712

loop_
_symmetry_equiv_pos_as_xyz
'x, y, z'
'-y, x-y, z'
'-x+y, -x, z'
'x+2/3, y+1/3, z+1/3'
'-y+2/3, x-y+1/3, z+1/3'
'-x+y+2/3, -x+1/3, z+1/3'
'x+1/3, y+2/3, z+2/3'
'-y+1/3, x-y+2/3, z+2/3'
'-x+y+1/3, -x+2/3, z+2/3'

loop_
_atom_site_label
_atom_site_type_symbol
_atom_site_fract_x
_atom_site_fract_y
_atom_site_fract_z
_atom_site_U_iso_or_equiv
_atom_site_adp_type
_atom_site_occupancy
_atom_site_symmetry_multiplicity
_atom_site_calc_flag
_atom_site_refinement_flags
_atom_site_disorder_assembly
_atom_site_disorder_group
Ag1 Ag 0.85370(6) -0.03767(6) 0.60571(3) 0.04564(19) Uani 1 1 d . . .
Ag2 Ag 0.86871(5) -0.09938(5) 0.71864(3) 0.03921(16) Uani 1 1 d . . .
Ag3 Ag 1.0000 0.0000 0.81492(5) 0.0512(3) Uani 1 3 d S . .
N1 N 0.8915(6) 0.1164(6) 0.6402(3) 0.0365(15) Uani 1 1 d . . .
N2 N 0.8400(6) 0.0429(6) 0.7371(3) 0.0400(17) Uani 1 1 d . . .
O1 O 0.6962(5) 0.0712(6) 0.6798(3) 0.0527(17) Uani 1 1 d . . .
P1 P 0.81299(19) 0.11064(19) 0.69126(10) 0.0388(5) Uani 1 1 d . . .
C11 C 0.9270(7) 0.1996(7) 0.6026(3) 0.0361(17) Uani 1 1 d . . .
N12 N 1.0172(7) 0.2178(7) 0.5746(3) 0.0457(18) Uani 1 1 d . . .
C13 C 1.0568(10) 0.2948(11) 0.5362(5) 0.061(3) Uani 1 1 d . . .
H13 H 1.1190 0.3071 0.5173 0.073 Uiso 1 1 calc R . .
C14 C 1.0104(12) 0.3564(11) 0.5233(5) 0.068(3) Uani 1 1 d . . .
H14 H 1.0410 0.4105 0.4968 0.081 Uiso 1 1 calc R . .
C15 C 0.9178(11) 0.3365(10) 0.5502(5) 0.065(3) Uani 1 1 d . . .
H15 H 0.8842 0.3769 0.5420 0.077 Uiso 1 1 calc R . .
C16 C 0.8750(9) 0.2582(8) 0.5889(5) 0.051(2) Uani 1 1 d . . .
H16 H 0.8106 0.2433 0.6064 0.062 Uiso 1 1 calc R . .
C21 C 0.7936(8) 0.0235(7) 0.7886(4) 0.043(2) Uani 1 1 d . . .
N22 N 0.8413(8) -0.0041(8) 0.8283(4) 0.054(2) Uani 1 1 d . . .
C23 C 0.7968(11) -0.0251(9) 0.8796(5) 0.065(3) Uani 1 1 d . . .
H23 H 0.8302 -0.0443 0.9066 0.078 Uiso 1 1 calc R . .
C24 C 0.7052(12) -0.0192(12) 0.8933(5) 0.081(4) Uani 1 1 d . . .
H24 H 0.6773 -0.0330 0.9285 0.098 Uiso 1 1 calc R . .
C25 C 0.6567(10) 0.0086(10) 0.8516(6) 0.069(4) Uani 1 1 d . . .
H25 H 0.5942 0.0126 0.8589 0.083 Uiso 1 1 calc R . .
C26 C 0.6991(9) 0.0297(9) 0.8009(5) 0.058(3) Uani 1 1 d . . .
H26 H 0.6657 0.0485 0.7737 0.069 Uiso 1 1 calc R . .
N3 N 0.8631(6) 0.2377(7) 0.7146(3) 0.048(2) Uani 1 1 d DU . .
H3 H 0.8131 0.2520 0.7244 0.058 Uiso 1 1 calc R A 1
C31 C 0.9684(12) 0.3257(13) 0.7217(13) 0.047(8) Uiso 0.46(3) 1 d PDU B 1
N32 N 1.0516(11) 0.3052(12) 0.7211(10) 0.037(5) Uiso 0.46(3) 1 d PDU . 1
C33 C 1.1530(14) 0.3920(14) 0.7234(11) 0.044(5) Uiso 0.46(3) 1 d PDU B 1
H33 H 1.2112 0.3791 0.7209 0.053 Uiso 0.46(3) 1 calc PR B 1
C34 C 1.1763(16) 0.4951(16) 0.7290(11) 0.050(6) Uiso 0.46(3) 1 d PDU B 1
H34 H 1.2482 0.5525 0.7283 0.060 Uiso 0.46(3) 1 calc PR B 1
C35 C 1.0900(17) 0.5142(18) 0.7360(13) 0.064(7) Uiso 0.46(3) 1 d PDU B 1
H35 H 1.1038 0.5844 0.7438 0.077 Uiso 0.46(3) 1 calc PR B 1
C36 C 0.9849(16) 0.4306(15) 0.7315(13) 0.052(6) Uiso 0.46(3) 1 d PDU B 1
H36 H 0.9263 0.4428 0.7348 0.062 Uiso 0.46(3) 1 calc PR B 1
C31' C 0.9695(10) 0.3274(11) 0.7102(11) 0.039(6) Uiso 0.54(3) 1 d PDU B 2
N32' N 1.0518(11) 0.3049(12) 0.7070(9) 0.040(5) Uiso 0.54(3) 1 d PDU . 2
C33' C 1.1523(15) 0.3915(15) 0.7022(12) 0.060(6) Uiso 0.54(3) 1 d PDU B 2
H33' H 1.2105 0.3783 0.7020 0.072 Uiso 0.54(3) 1 calc PR B 2
C34' C 1.1761(17) 0.4954(18) 0.6976(12) 0.069(6) Uiso 0.54(3) 1 d PDU B 2
H34' H 1.2463 0.5511 0.6892 0.083 Uiso 0.54(3) 1 calc PR B 2
C35' C 1.0911(15) 0.5166(15) 0.7059(11) 0.058(6) Uiso 0.54(3) 1 d PDU B 2
H35' H 1.1063 0.5882 0.7105 0.070 Uiso 0.54(3) 1 calc PR B 2
C36' C 0.9864(14) 0.4336(13) 0.7074(11) 0.050(5) Uiso 0.54(3) 1 d PDU B 2
H36' H 0.9281 0.4467 0.7066 0.060 Uiso 0.54(3) 1 calc PR B 2
B1 B 0.6641(19) 0.329(2) 0.7893(8) 0.055(5) Uiso 0.33 1 d PD C -1
F1 F 0.691(3) 0.253(3) 0.8008(16) 0.166(18) Uiso 0.33 1 d PD C -1
F2 F 0.754(2) 0.424(2) 0.7756(13) 0.107(10) Uiso 0.33 1 d PD C -1
F3 F 0.594(3) 0.296(4) 0.7471(12) 0.171(17) Uiso 0.33 1 d PD C -1
F4 F 0.616(3) 0.344(3) 0.8333(10) 0.134(12) Uiso 0.33 1 d PD C -1
O2 O 0.627(3) 0.233(3) 0.6484(19) 0.118(14) Uani 0.33 1 d P . .

loop_
_atom_site_aniso_label
_atom_site_aniso_U_11
_atom_site_aniso_U_22
_atom_site_aniso_U_33
_atom_site_aniso_U_23
_atom_site_aniso_U_13
_atom_site_aniso_U_12
Ag1 0.0582(5) 0.0389(4) 0.0424(3) -0.0053(3) -0.0025(3) 0.0262(3)
Ag2 0.0363(3) 0.0336(3) 0.0476(4) -0.0034(3) 0.0027(3) 0.0173(3)
Ag3 0.0599(5) 0.0599(5) 0.0338(6) 0.000 0.000 0.0300(2)
N1 0.034(4) 0.033(4) 0.047(4) -0.003(3) 0.002(3) 0.020(3)
N2 0.033(4) 0.033(4) 0.046(4) -0.014(3) 0.004(3) 0.010(3)
O1 0.040(4) 0.069(5) 0.053(4) -0.016(3) -0.012(3) 0.031(3)
P1 0.0328(11) 0.0429(12) 0.0438(12) -0.0112(10) -0.0029(9) 0.0212(10)
C11 0.042(5) 0.041(5) 0.028(4) -0.004(3) -0.001(3) 0.022(4)
N12 0.050(5) 0.052(5) 0.038(4) 0.002(3) 0.000(3) 0.028(4)
C13 0.056(6) 0.072(8) 0.052(6) 0.017(5) 0.004(5) 0.030(6)
C14 0.084(9) 0.069(8) 0.056(6) 0.023(6) 0.004(6) 0.042(7)
C15 0.099(9) 0.060(7) 0.056(6) -0.003(5) -0.011(6) 0.055(7)
C16 0.053(6) 0.053(6) 0.062(6) 0.003(5) -0.007(5) 0.037(5)
C21 0.043(5) 0.026(4) 0.049(5) -0.006(4) 0.013(4) 0.009(4)
N22 0.065(6) 0.052(5) 0.055(5) 0.002(4) 0.012(4) 0.036(5)
C23 0.088(9) 0.059(7) 0.046(6) 0.003(5) 0.021(6) 0.034(6)
C24 0.082(9) 0.081(9) 0.063(8) 0.003(7) 0.041(7) 0.027(8)
C25 0.051(6) 0.070(8) 0.078(8) -0.024(7) 0.018(6) 0.024(6)
C26 0.044(6) 0.057(6) 0.066(7) -0.022(5) 0.001(5) 0.022(5)
N3 0.039(4) 0.056(5) 0.058(5) -0.017(4) -0.003(4) 0.030(4)
O2 0.08(2) 0.09(2) 0.17(4) 0.01(2) -0.06(2) 0.039(19)

loop_
_atom_type_symbol
_atom_type_description
_atom_type_scat_dispersion_real
_atom_type_scat_dispersion_imag
_atom_type_scat_source
C C 0.0033 0.0016 'International Tables Vol C Tables 4.2.6.8 and 6.1.1.4'
H H 0.0000 0.0000 'International Tables Vol C Tables 4.2.6.8 and 6.1.1.4'
B B 0.0013 0.0007 'International Tables Vol C Tables 4.2.6.8 and 6.1.1.4'
N N 0.0061 0.0033 'International Tables Vol C Tables 4.2.6.8 and 6.1.1.4'
O O 0.0106 0.0060 'International Tables Vol C Tables 4.2.6.8 and 6.1.1.4'
F F 0.0171 0.0103 'International Tables Vol C Tables 4.2.6.8 and 6.1.1.4'
P P 0.1023 0.0942 'International Tables Vol C Tables 4.2.6.8 and 6.1.1.4'
Ag Ag -0.8971 1.1015 'International Tables Vol C Tables 4.2.6.8 and 6.1.1.4'

loop_
_geom_angle_atom_site_label_1
_geom_angle_atom_site_label_2
_geom_angle_atom_site_label_3
_geom_angle
_geom_angle_site_symmetry_1
_geom_angle_site_symmetry_3
N12 Ag1 N1 168.3(3) 2_645 .
N12 Ag1 Ag2 94.8(2) 2_645 .
N1 Ag1 Ag2 84.8(2) . .
N12 Ag1 Ag1 71.7(2) 2_645 2_645
N1 Ag1 Ag1 119.13(19) . 2_645
Ag2 Ag1 Ag1 73.70(2) . 2_645
N12 Ag1 Ag1 127.2(2) 2_645 3_765
N1 Ag1 Ag1 64.48(19) . 3_765
Ag2 Ag1 Ag1 91.256(18) . 3_765
Ag1 Ag1 Ag1 60.0 2_645 3_765
N2 Ag2 N32 104.4(4) . 2_645
N2 Ag2 N32' 106.0(4) . 2_645
N32 Ag2 N32' 8.5(7) 2_645 2_645
N2 Ag2 N2 151.1(4) . 2_645
N32 Ag2 N2 93.0(4) 2_645 2_645
N32' Ag2 N2 94.6(4) 2_645 2_645
N2 Ag2 Ag3 76.35(19) . .
N32 Ag2 Ag3 123.5(6) 2_645 .
N32' Ag2 Ag3 132.0(5) 2_645 .
N2 Ag2 Ag3 74.8(2) 2_645 .
N2 Ag2 Ag2 53.35(18) . 3_765
N32 Ag2 Ag2 157.5(3) 2_645 3_765
N32' Ag2 Ag2 156.4(3) 2_645 3_765
N2 Ag2 Ag2 108.77(19) 2_645 3_765
Ag3 Ag2 Ag2 59.967(15) . 3_765
N2 Ag2 Ag2 112.01(18) . 2_645
N32 Ag2 Ag2 142.4(3) 2_645 2_645
N32' Ag2 Ag2 142.0(3) 2_645 2_645
N2 Ag2 Ag2 50.02(18) 2_645 2_645
Ag3 Ag2 Ag2 59.967(15) . 2_645
Ag2 Ag2 Ag2 60.0 3_765 2_645
N2 Ag2 Ag1 81.7(2) . .
N32 Ag2 Ag1 95.9(6) 2_645 .
N32' Ag2 Ag1 87.8(5) 2_645 .
N2 Ag2 Ag1 119.71(18) 2_645 .
Ag3 Ag2 Ag1 138.44(3) . .
Ag2 Ag2 Ag1 78.59(2) 3_765 .
Ag2 Ag2 Ag1 97.925(19) 2_645 .
N2 Ag2 P1 175.76(19) . 2_645
N32 Ag2 P1 71.7(4) 2_645 2_645
N32' Ag2 P1 69.9(3) 2_645 2_645
N2 Ag2 P1 32.6(2) 2_645 2_645
Ag3 Ag2 P1 107.13(5) . 2_645
Ag2 Ag2 P1 130.37(5) 3_765 2_645
Ag2 Ag2 P1 72.09(5) 2_645 2_645
Ag1 Ag2 P1 96.81(5) . 2_645
N22 Ag3 N22 117.89(12) . 3_765
N22 Ag3 N22 117.89(12) . 2_645
N22 Ag3 N22 117.89(12) 3_765 2_645
N22 Ag3 Ag2 132.3(2) . 2_645
N22 Ag3 Ag2 88.2(2) 3_765 2_645
N22 Ag3 Ag2 73.6(2) 2_645 2_645
N22 Ag3 Ag2 88.2(2) . 3_765
N22 Ag3 Ag2 73.6(2) 3_765 3_765
N22 Ag3 Ag2 132.3(2) 2_645 3_765
Ag2 Ag3 Ag2 60.07(3) 2_645 3_765
N22 Ag3 Ag2 73.6(2) . .
N22 Ag3 Ag2 132.3(2) 3_765 .
N22 Ag3 Ag2 88.2(2) 2_645 .
Ag2 Ag3 Ag2 60.06(3) 2_645 .
Ag2 Ag3 Ag2 60.06(3) 3_765 .
C11 N1 P1 120.1(6) . .
C11 N1 Ag1 113.6(5) . .
P1 N1 Ag1 115.6(4) . .
C21 N2 P1 121.0(7) . .
C21 N2 Ag2 106.3(6) . .
P1 N2 Ag2 124.9(4) . .
C21 N2 Ag2 125.1(6) . 3_765
P1 N2 Ag2 95.7(3) . 3_765
Ag2 N2 Ag2 76.6(2) . 3_765
O1 P1 N2 116.8(4) . .
O1 P1 N1 118.0(4) . .
N2 P1 N1 101.7(4) . .
O1 P1 N3 105.3(4) . .
N2 P1 N3 107.1(4) . .
N1 P1 N3 107.2(4) . .
O1 P1 Ag2 165.7(3) . 3_765
N2 P1 Ag2 51.7(3) . 3_765
N1 P1 Ag2 62.3(3) . 3_765
N3 P1 Ag2 87.5(3) . 3_765
N12 C11 N1 114.2(7) . .
N12 C11 C16 119.3(9) . .
N1 C11 C16 126.3(9) . .
C13 N12 C11 119.0(9) . .
C13 N12 Ag1 122.2(7) . 3_765
C11 N12 Ag1 117.5(6) . 3_765
N12 C13 C14 123.1(11) . .
N12 C13 H13 118.4 . .
C14 C13 H13 118.4 . .
C13 C14 C15 118.3(11) . .
C13 C14 H14 120.9 . .
C15 C14 H14 120.9 . .
C16 C15 C14 120.1(11) . .
C16 C15 H15 120.0 . .
C14 C15 H15 120.0 . .
C15 C16 C11 120.1(11) . .
C15 C16 H16 119.9 . .
C11 C16 H16 119.9 . .
N22 C21 N2 117.4(9) . .
N22 C21 C26 119.2(9) . .
N2 C21 C26 123.4(10) . .
C21 N22 C23 119.0(10) . .
C21 N22 Ag3 121.7(6) . .
C23 N22 Ag3 119.0(8) . .
N22 C23 C24 123.5(13) . .
N22 C23 H23 118.2 . .
C24 C23 H23 118.2 . .
C23 C24 C25 116.5(11) . .
C23 C24 H24 121.7 . .
C25 C24 H24 121.7 . .
C26 C25 C24 121.0(12) . .
C26 C25 H25 119.5 . .
C24 C25 H25 119.5 . .
C25 C26 C21 120.8(12) . .
C25 C26 H26 119.6 . .
C21 C26 H26 119.6 . .
C31 N3 C31' 11.7(19) . .
C31 N3 P1 133.9(10) . .
C31' N3 P1 129.1(9) . .
C31 N3 H3 113.1 . .
C31' N3 H3 116.4 . .
P1 N3 H3 113.1 . .
N32 C31 N3 117.7(14) . .
N32 C31 C36 121.9(14) . .
N3 C31 C36 120.3(14) . .
C33 N32 C31 116.8(14) . .
C33 N32 Ag2 118.4(11) . 3_765
C31 N32 Ag2 124.8(11) . 3_765
C34 C33 N32 124.9(17) . .
C34 C33 H33 117.5 . .
N32 C33 H33 117.5 . .
C33 C34 C35 117.7(17) . .
C33 C34 H34 121.1 . .
C35 C34 H34 121.1 . .
C36 C35 C34 120.4(19) . .
C36 C35 H35 119.8 . .
C34 C35 H35 119.8 . .
C35 C36 C31 117.6(17) . .
C35 C36 H36 121.2 . .
C31 C36 H36 121.2 . .
N32' C31' C36' 122.9(13) . .
N32' C31' N3 116.8(12) . .
C36' C31' N3 120.3(12) . .
C33' N32' C31' 115.8(13) . .
C33' N32' Ag2 119.0(11) . 3_765
C31' N32' Ag2 124.9(10) . 3_765
N32' C33' C34' 125.5(17) . .
N32' C33' H33' 117.3 . .
C34' C33' H33' 117.3 . .
C33' C34' C35' 117.0(18) . .
C33' C34' H34' 121.5 . .
C35' C34' H34' 121.5 . .
C36' C35' C34' 120.4(18) . .
C36' C35' H35' 119.8 . .
C34' C35' H35' 119.8 . .
C35' C36' C31' 117.2(15) . .
C35' C36' H36' 121.4 . .
C31' C36' H36' 121.4 . .
F4 B1 F1 108.7(10) . .
F4 B1 F2 110.2(10) . .
F1 B1 F2 110.3(11) . .
F4 B1 F3 109.5(10) . .
F1 B1 F3 109.5(11) . .
F2 B1 F3 108.5(10) . .

loop_
_geom_bond_atom_site_label_1
_geom_bond_atom_site_label_2
_geom_bond_distance
_geom_bond_site_symmetry_2
Ag1 N12 2.139(8) 2_645
Ag1 N1 2.140(7) .
Ag1 Ag2 2.9477(10) .
Ag1 Ag1 3.2192(13) 2_645
Ag1 Ag1 3.2192(14) 3_765
Ag2 N2 2.286(7) .
Ag2 N32 2.331(16) 2_645
Ag2 N32' 2.343(15) 2_645
Ag2 N2 2.393(7) 2_645
Ag2 Ag3 2.8990(12) .
Ag2 Ag2 2.9018(11) 3_765
Ag2 Ag2 2.9019(11) 2_645
Ag2 P1 3.033(2) 2_645
Ag3 N22 2.238(9) .
Ag3 N22 2.238(9) 3_765
Ag3 N22 2.238(9) 2_645
Ag3 Ag2 2.8990(12) 2_645
Ag3 Ag2 2.8990(12) 3_765
N1 C11 1.379(12) .
N1 P1 1.649(7) .
N2 C21 1.389(12) .
N2 P1 1.641(9) .
N2 Ag2 2.393(7) 3_765
O1 P1 1.480(7) .
P1 N3 1.668(8) .
P1 Ag2 3.033(2) 3_765
C11 N12 1.354(12) .
C11 C16 1.396(12) .
N12 C13 1.334(14) .
N12 Ag1 2.139(8) 3_765
C13 C14 1.362(17) .
C13 H13 0.9300 .
C14 C15 1.364(18) .
C14 H14 0.9300 .
C15 C16 1.349(16) .
C15 H15 0.9300 .
C16 H16 0.9300 .
C21 N22 1.348(14) .
C21 C26 1.412(15) .
N22 C23 1.375(13) .
C23 C24 1.379(19) .
C23 H23 0.9300 .
C24 C25 1.39(2) .
C24 H24 0.9300 .
C25 C26 1.350(17) .
C25 H25 0.9300 .
C26 H26 0.9300 .
N3 C31 1.393(16) .
N3 C31' 1.404(15) .
N3 H3 0.8600 .
C31 N32 1.344(16) .
C31 C36 1.40(2) .
N32 C33 1.342(18) .
N32 Ag2 2.331(16) 3_765
C33 C34 1.33(2) .
C33 H33 0.9300 .
C34 C35 1.38(2) .
C34 H34 0.9300 .
C35 C36 1.36(2) .
C35 H35 0.9300 .
C36 H36 0.9300 .
C31' N32' 1.352(15) .
C31' C36' 1.398(19) .
N32' C33' 1.337(18) .
N32' Ag2 2.343(14) 3_765
C33' C34' 1.34(2) .
C33' H33' 0.9300 .
C34' C35' 1.39(2) .
C34' H34' 0.9300 .
C35' C36' 1.35(2) .
C35' H35' 0.9300 .
C36' H36' 0.9300 .
B1 F4 1.345(17) .
B1 F1 1.346(17) .
B1 F2 1.347(17) .
B1 F3 1.348(17) .
